data_7123136
loop_
_publ_author_name
'Shi, Min'
'Zhang, Yan-Yan'
'Wei, Yin'

_publ_section_title
;
 Gold(I)-Catalyzed Enantioselective Synthesis of Polycyclic Indoline
 Skeletons and Enantiomerically Enriched \b-Substituted Tryptamine-Allenes
 by Kinetic Resolution
;
_journal_name_full 'Chemical Communications'
_journal_paper_doi 10.1039/C9CC00412B
_journal_year 2019
_chemical_absolute_configuration rmad
_chemical_formula_moiety 'C26 H26 N2 O2 S2'
_chemical_formula_sum 'C26 H26 N2 O2 S2'
_chemical_formula_weight 462.61
_space_group_crystal_system triclinic
_space_group_IT_number 1
_space_group_name_Hall 'P 1'
_space_group_name_H-M_alt 'P 1'
_symmetry_space_group_name_Hall 'P 1'
_symmetry_space_group_name_H-M 'P 1'
_atom_sites_solution_hydrogens geom
_atom_sites_solution_primary dual
_audit_creation_date 2018-04-20
_audit_creation_method
;
Olex2 1.2
(compiled 2018.04.03 svn.r3497 for OlexSys, GUI svn.r5486)
;
_audit_update_record
;
2018-04-20 deposited with the CCDC.    2019-03-12 downloaded from the CCDC.
;
_cell_angle_alpha 108.3570(10)
_cell_angle_beta 103.5550(10)
_cell_angle_gamma 93.6680(10)
_cell_formula_units_Z 1
_cell_length_a 6.42400(10)
_cell_length_b 8.1480(2)
_cell_length_c 11.8965(3)
_cell_measurement_reflns_used 9956
_cell_measurement_temperature 170(2)
_cell_measurement_theta_max 54.951
_cell_measurement_theta_min 7.079
_cell_volume 568.10(2)
_computing_cell_refinement 'SAINT v8.37A (Bruker, 2015)'
_computing_data_reduction 'SAINT v8.37A (Bruker, 2015)'
_computing_molecular_graphics 'Olex2 (Dolomanov et al., 2009)'
_computing_publication_material 'Olex2 (Dolomanov et al., 2009)'
_computing_structure_refinement 'ShelXL (Sheldrick, 2015)'
_computing_structure_solution 'ShelXT (Sheldrick, 2015)'
_diffrn_ambient_temperature 170.01
_diffrn_measured_fraction_theta_full 0.982
_diffrn_measured_fraction_theta_max 0.982
_diffrn_measurement_device_type 'Bruker D8 Venture'
_diffrn_measurement_method '\f and \w scans'
_diffrn_radiation_type GaK\a
_diffrn_radiation_wavelength 1.34139
_diffrn_reflns_av_R_equivalents 0.0339
_diffrn_reflns_av_unetI/netI 0.0364
_diffrn_reflns_Laue_measured_fraction_full 0.982
_diffrn_reflns_Laue_measured_fraction_max 0.982
_diffrn_reflns_limit_h_max 7
_diffrn_reflns_limit_h_min -7
_diffrn_reflns_limit_k_max 9
_diffrn_reflns_limit_k_min -9
_diffrn_reflns_limit_l_max 14
_diffrn_reflns_limit_l_min -14
_diffrn_reflns_number 13704
_diffrn_reflns_point_group_measured_fraction_full 0.952
_diffrn_reflns_point_group_measured_fraction_max 0.951
_diffrn_reflns_theta_full 53.594
_diffrn_reflns_theta_max 54.926
_diffrn_reflns_theta_min 7.076
_diffrn_standards_number 0
_exptl_absorpt_coefficient_mu 1.516
_exptl_absorpt_correction_T_max 0.7508
_exptl_absorpt_correction_T_min 0.5916
_exptl_absorpt_correction_type multi-scan
_exptl_absorpt_process_details
'SADABS-2016/2 (Bruker,2016/2) was used for absorption correction. wR2(int) was 0.1016 before and 0.0670 after correction. The Ratio of minimum to maximum transmission is 0.7880. The \l/2 correction factor is Not present.'
_exptl_crystal_colour colourless
_exptl_crystal_density_diffrn 1.352
_exptl_crystal_description block
_exptl_crystal_F_000 244
_exptl_crystal_size_max 0.1
_exptl_crystal_size_mid 0.08
_exptl_crystal_size_min 0.05
_refine_diff_density_max 0.430
_refine_diff_density_min -0.388
_refine_diff_density_rms 0.051
_refine_ls_abs_structure_details
;
 Flack x determined using 1931 quotients [(I+)-(I-)]/[(I+)+(I-)]
 (Parsons, Flack and Wagner, Acta Cryst. B69 (2013) 249-259).
;
_refine_ls_abs_structure_Flack 0.073(6)
_refine_ls_extinction_method none
_refine_ls_goodness_of_fit_ref 1.026
_refine_ls_hydrogen_treatment constr
_refine_ls_matrix_type full
_refine_ls_number_parameters 291
_refine_ls_number_reflns 4110
_refine_ls_number_restraints 3
_refine_ls_restrained_S_all 1.026
_refine_ls_R_factor_all 0.0370
_refine_ls_R_factor_gt 0.0369
_refine_ls_shift/su_max 0.003
_refine_ls_shift/su_mean 0.000
_refine_ls_structure_factor_coef Fsqd
_refine_ls_weighting_details 'w=1/[\s^2^(Fo^2^)+(0.0684P)^2^+0.1838P] where P=(Fo^2^+2Fc^2^)/3'
_refine_ls_weighting_scheme calc
_refine_ls_wR_factor_gt 0.1009
_refine_ls_wR_factor_ref 0.1010
_reflns_Friedel_coverage 0.938
_reflns_Friedel_fraction_full 0.921
_reflns_Friedel_fraction_max 0.921
_reflns_number_gt 4080
_reflns_number_total 4110
_reflns_threshold_expression 'I > 2\s(I)'
_cod_data_source_file c9cc00412b2.cif
_cod_data_source_block mjl18153_0m
_cod_database_code 7123136
_shelx_shelxl_version_number 2016/6
_shelx_space_group_comment
;
The symmetry employed for this shelxl refinement is uniquely defined
by the following loop, which should always be used as a source of
symmetry information in preference to the above space-group names.
They are only intended as comments.
;
_shelx_estimated_absorpt_t_max 0.928
_shelx_estimated_absorpt_t_min 0.863
_olex2_refinement_description
;
1. Fixed Uiso
 At 1.2 times of:
  All C(H) groups, All C(H,H) groups
 At 1.5 times of:
  All C(H,H,H) groups
2.a Ternary CH refined with riding coordinates:
 C1(H1), C3(H3), C6(H6)
2.b Secondary CH2 refined with riding coordinates:
 C14(H14A,H14B), C19(H19A,H19B)
2.c Aromatic/amide H refined with riding coordinates:
 C4(H4), C5(H5), C8(H8), C9(H9), C10(H10), C11(H11), C16(H16), C17(H17),
 C18(H18), C21(H21), C22(H22), C24(H24), C25(H25)
2.d Idealised Me refined as rotating group:
 C13(H13A,H13B,H13C), C26(H26A,H26B,H26C)
;
_olex2_submission_special_instructions 'No special instructions were received'

loop_
_space_group_symop_operation_xyz
'x, y, z'

loop_
_atom_site_label
_atom_site_type_symbol
_atom_site_fract_x
_atom_site_fract_y
_atom_site_fract_z
_atom_site_U_iso_or_equiv
_atom_site_adp_type
_atom_site_occupancy
_atom_site_site_symmetry_order
_atom_site_calc_flag
_atom_site_refinement_flags_posn
S1 S 0.11260(16) 1.01360(12) 0.47423(11) 0.0460(3) Uani 1 1 d .
S2 S 0.87944(10) 0.52591(8) 0.76233(7) 0.0248(2) Uani 1 1 d .
O1 O 0.8761(4) 0.6969(3) 0.8452(2) 0.0348(6) Uani 1 1 d .
O2 O 1.0818(4) 0.4750(4) 0.7439(3) 0.0359(6) Uani 1 1 d .
N1 N 0.1014(4) 0.4306(4) 0.2460(2) 0.0249(6) Uani 1 1 d .
N2 N 0.7306(4) 0.5136(4) 0.6272(2) 0.0235(5) Uani 1 1 d .
C1 C 0.4857(5) 0.6446(4) 0.5061(3) 0.0193(6) Uani 1 1 d .
H1 H 0.622482 0.719271 0.515249 0.023 Uiso 1 1 calc R
C2 C 0.4566(5) 0.4868(4) 0.3865(3) 0.0195(6) Uani 1 1 d .
C3 C 0.6337(5) 0.3679(4) 0.4011(3) 0.0235(6) Uani 1 1 d .
H3 H 0.765092 0.409766 0.380659 0.028 Uiso 1 1 calc R
C4 C 0.5217(6) 0.1934(4) 0.3071(3) 0.0289(7) Uani 1 1 d .
H4 H 0.595475 0.099318 0.275407 0.035 Uiso 1 1 calc R
C5 C 0.3079(6) 0.1867(4) 0.2736(3) 0.0291(7) Uani 1 1 d .
H5 H 0.210444 0.085318 0.218817 0.035 Uiso 1 1 calc R
C6 C 0.2380(5) 0.3598(4) 0.3333(3) 0.0232(6) Uani 1 1 d .
H6 H 0.169311 0.354989 0.399711 0.028 Uiso 1 1 calc R
C7 C 0.2422(5) 0.5240(4) 0.2066(3) 0.0247(6) Uani 1 1 d .
C8 C 0.1898(6) 0.5874(5) 0.1089(3) 0.0332(8) Uani 1 1 d .
H8 H 0.045701 0.565725 0.058124 0.040 Uiso 1 1 calc R
C9 C 0.3541(7) 0.6829(5) 0.0883(3) 0.0375(8) Uani 1 1 d .
H9 H 0.321525 0.728897 0.023091 0.045 Uiso 1 1 calc R
C10 C 0.5661(7) 0.7127(5) 0.1612(3) 0.0343(8) Uani 1 1 d .
H10 H 0.677055 0.776731 0.144530 0.041 Uiso 1 1 calc R
C11 C 0.6159(6) 0.6489(4) 0.2584(3) 0.0266(7) Uani 1 1 d .
H11 H 0.760327 0.669185 0.308501 0.032 Uiso 1 1 calc R
C12 C 0.4533(5) 0.5559(4) 0.2810(3) 0.0223(6) Uani 1 1 d .
C13 C -0.0836(6) 0.3125(5) 0.1531(3) 0.0353(8) Uani 1 1 d .
H13A H -0.173425 0.378923 0.110304 0.053 Uiso 1 1 calc GR
H13B H -0.169574 0.256786 0.192799 0.053 Uiso 1 1 calc GR
H13C H -0.032005 0.222570 0.093714 0.053 Uiso 1 1 calc GR
C14 C 0.6957(6) 0.3435(4) 0.5273(3) 0.0268(7) Uani 1 1 d .
H14A H 0.578640 0.264023 0.533240 0.032 Uiso 1 1 calc R
H14B H 0.829546 0.289383 0.536059 0.032 Uiso 1 1 calc R
C15 C 0.3135(5) 0.7626(4) 0.5045(3) 0.0204(6) Uani 1 1 d .
C16 C 0.3103(6) 0.8884(5) 0.4506(3) 0.0309(7) Uani 1 1 d .
H16 H 0.408189 0.904052 0.404770 0.037 Uiso 1 1 calc R
C17 C 0.0176(4) 0.9096(4) 0.5578(3) 0.0167(5) Uani 1 1 d .
H17 H -0.098368 0.937334 0.594047 0.020 Uiso 1 1 calc R
C18 C 0.1465(5) 0.7672(4) 0.5651(3) 0.0255(6) Uani 1 1 d .
H18 H 0.120425 0.687691 0.605679 0.031 Uiso 1 1 calc R
C19 C 0.5277(5) 0.5909(4) 0.6204(3) 0.0222(6) Uani 1 1 d .
H19A H 0.543372 0.694000 0.694954 0.027 Uiso 1 1 calc R
H19B H 0.406179 0.504215 0.613856 0.027 Uiso 1 1 calc R
C20 C 0.7521(5) 0.3681(4) 0.8066(3) 0.0233(6) Uani 1 1 d .
C21 C 0.5704(6) 0.4020(5) 0.8501(3) 0.0295(7) Uani 1 1 d .
H21 H 0.518108 0.510293 0.857512 0.035 Uiso 1 1 calc R
C22 C 0.4672(6) 0.2773(5) 0.8823(3) 0.0324(8) Uani 1 1 d .
H22 H 0.342491 0.299696 0.911295 0.039 Uiso 1 1 calc R
C23 C 0.5442(6) 0.1175(5) 0.8727(3) 0.0317(8) Uani 1 1 d .
C24 C 0.7246(6) 0.0863(5) 0.8291(3) 0.0328(8) Uani 1 1 d .
H24 H 0.777620 -0.021724 0.821849 0.039 Uiso 1 1 calc R
C25 C 0.8296(6) 0.2108(4) 0.7955(3) 0.0273(7) Uani 1 1 d .
H25 H 0.952986 0.188102 0.765314 0.033 Uiso 1 1 calc R
C26 C 0.4358(9) -0.0153(6) 0.9125(4) 0.0523(12) Uani 1 1 d .
H26A H 0.542037 -0.085572 0.939622 0.078 Uiso 1 1 calc GR
H26B H 0.318418 -0.091735 0.843355 0.078 Uiso 1 1 calc GR
H26C H 0.376444 0.044918 0.980601 0.078 Uiso 1 1 calc GR

loop_
_atom_site_aniso_label
_atom_site_aniso_U_11
_atom_site_aniso_U_22
_atom_site_aniso_U_33
_atom_site_aniso_U_23
_atom_site_aniso_U_13
_atom_site_aniso_U_12
S1 0.0485(6) 0.0341(5) 0.0630(7) 0.0223(5) 0.0187(5) 0.0159(4)
S2 0.0237(4) 0.0250(4) 0.0263(4) 0.0149(3) 0.0002(3) 0.0014(3)
O1 0.0428(14) 0.0241(12) 0.0299(13) 0.0116(10) -0.0058(10) -0.0015(10)
O2 0.0229(11) 0.0485(15) 0.0442(14) 0.0286(12) 0.0054(10) 0.0087(10)
N1 0.0230(13) 0.0301(14) 0.0189(12) 0.0079(11) 0.0018(10) 0.0016(11)
N2 0.0254(13) 0.0241(13) 0.0217(13) 0.0107(10) 0.0032(10) 0.0056(10)
C1 0.0218(13) 0.0189(14) 0.0180(13) 0.0080(11) 0.0047(10) 0.0030(11)
C2 0.0233(15) 0.0177(14) 0.0190(14) 0.0081(11) 0.0057(11) 0.0023(11)
C3 0.0293(16) 0.0223(15) 0.0223(14) 0.0101(12) 0.0092(12) 0.0083(12)
C4 0.045(2) 0.0202(15) 0.0259(16) 0.0104(13) 0.0136(14) 0.0105(14)
C5 0.0435(19) 0.0187(15) 0.0249(15) 0.0084(12) 0.0090(14) -0.0005(13)
C6 0.0280(15) 0.0231(15) 0.0198(14) 0.0106(12) 0.0056(12) -0.0005(12)
C7 0.0341(17) 0.0225(15) 0.0188(14) 0.0086(12) 0.0065(12) 0.0073(12)
C8 0.0431(19) 0.0362(18) 0.0194(15) 0.0116(13) 0.0023(14) 0.0120(15)
C9 0.063(2) 0.0332(18) 0.0253(16) 0.0194(14) 0.0126(16) 0.0151(16)
C10 0.056(2) 0.0260(17) 0.0280(18) 0.0127(14) 0.0204(16) 0.0049(15)
C11 0.0344(17) 0.0211(14) 0.0273(16) 0.0096(12) 0.0120(13) 0.0052(13)
C12 0.0333(16) 0.0197(14) 0.0198(14) 0.0109(12) 0.0111(12) 0.0084(12)
C13 0.0292(16) 0.042(2) 0.0240(16) 0.0033(14) 0.0005(13) -0.0025(15)
C14 0.0340(16) 0.0225(15) 0.0269(16) 0.0121(12) 0.0070(13) 0.0108(13)
C15 0.0237(14) 0.0174(13) 0.0194(13) 0.0065(10) 0.0048(11) 0.0019(11)
C16 0.0352(17) 0.0263(16) 0.0406(19) 0.0181(14) 0.0168(15) 0.0111(13)
C17 0.0118(12) 0.0164(13) 0.0189(13) 0.0018(10) 0.0056(10) -0.0029(10)
C18 0.0260(15) 0.0248(15) 0.0273(16) 0.0094(12) 0.0098(12) 0.0026(12)
C19 0.0231(14) 0.0228(14) 0.0221(14) 0.0115(12) 0.0034(11) 0.0047(11)
C20 0.0260(15) 0.0245(15) 0.0188(14) 0.0105(11) 0.0010(11) 0.0019(12)
C21 0.0302(16) 0.0321(18) 0.0305(16) 0.0161(14) 0.0072(13) 0.0102(14)
C22 0.0308(17) 0.039(2) 0.0298(18) 0.0166(15) 0.0077(14) 0.0015(15)
C23 0.0411(19) 0.0292(17) 0.0207(16) 0.0107(13) 0.0011(13) -0.0078(14)
C24 0.051(2) 0.0206(15) 0.0247(16) 0.0083(12) 0.0054(15) 0.0025(14)
C25 0.0349(17) 0.0232(15) 0.0222(15) 0.0068(12) 0.0058(13) 0.0047(13)
C26 0.073(3) 0.041(2) 0.043(2) 0.0204(19) 0.014(2) -0.013(2)

loop_
_atom_type_symbol
_atom_type_description
_atom_type_scat_dispersion_real
_atom_type_scat_dispersion_imag
_atom_type_scat_source
C C 0.0148 0.0070 'International Tables Vol C Tables 4.2.6.8 and 6.1.1.4'
H H 0.0000 0.0000 'International Tables Vol C Tables 4.2.6.8 and 6.1.1.4'
N N 0.0253 0.0136 'International Tables Vol C Tables 4.2.6.8 and 6.1.1.4'
O O 0.0412 0.0250 'International Tables Vol C Tables 4.2.6.8 and 6.1.1.4'
S S 0.2924 0.4247 'International Tables Vol C Tables 4.2.6.8 and 6.1.1.4'

loop_
_geom_angle_atom_site_label_1
_geom_angle_atom_site_label_2
_geom_angle_atom_site_label_3
_geom_angle
C17 S1 C16 95.09(16)
O1 S2 N2 106.57(14)
O1 S2 C20 109.03(15)
O2 S2 O1 119.54(16)
O2 S2 N2 105.89(15)
O2 S2 C20 108.08(16)
N2 S2 C20 107.08(14)
C7 N1 C6 106.8(2)
C7 N1 C13 117.8(3)
C13 N1 C6 117.4(3)
C14 N2 S2 116.8(2)
C14 N2 C19 110.3(2)
C19 N2 S2 118.3(2)
C2 C1 H1 105.2
C15 C1 H1 105.2
C15 C1 C2 116.0(2)
C15 C1 C19 111.7(2)
C19 C1 H1 105.2
C19 C1 C2 112.4(2)
C1 C2 C3 111.7(2)
C1 C2 C6 118.4(2)
C3 C2 C6 105.0(2)
C12 C2 C1 108.6(2)
C12 C2 C3 112.5(2)
C12 C2 C6 100.3(2)
C2 C3 H3 110.8
C4 C3 C2 102.0(3)
C4 C3 H3 110.8
C4 C3 C14 107.5(3)
C14 C3 C2 114.6(3)
C14 C3 H3 110.8
C3 C4 H4 123.9
C5 C4 C3 112.2(3)
C5 C4 H4 123.9
C4 C5 H5 124.0
C4 C5 C6 112.0(3)
C6 C5 H5 124.0
N1 C6 C2 104.8(2)
N1 C6 C5 114.6(3)
N1 C6 H6 111.5
C2 C6 H6 111.5
C5 C6 C2 102.3(3)
C5 C6 H6 111.5
C8 C7 N1 127.4(3)
C12 C7 N1 111.6(3)
C12 C7 C8 121.0(3)
C7 C8 H8 121.0
C9 C8 C7 118.0(3)
C9 C8 H8 121.0
C8 C9 H9 119.4
C8 C9 C10 121.3(3)
C10 C9 H9 119.4
C9 C10 H10 119.9
C11 C10 C9 120.1(3)
C11 C10 H10 119.9
C10 C11 H11 120.4
C12 C11 C10 119.2(3)
C12 C11 H11 120.4
C7 C12 C2 109.0(3)
C11 C12 C2 130.3(3)
C11 C12 C7 120.4(3)
N1 C13 H13A 109.5
N1 C13 H13B 109.5
N1 C13 H13C 109.5
H13A C13 H13B 109.5
H13A C13 H13C 109.5
H13B C13 H13C 109.5
N2 C14 C3 110.4(3)
N2 C14 H14A 109.6
N2 C14 H14B 109.6
C3 C14 H14A 109.6
C3 C14 H14B 109.6
H14A C14 H14B 108.1
C16 C15 C1 123.1(3)
C16 C15 C18 111.5(3)
C18 C15 C1 125.3(3)
S1 C16 H16 123.6
C15 C16 S1 112.8(3)
C15 C16 H16 123.6
S1 C17 H17 126.0
C18 C17 S1 108.0(2)
C18 C17 H17 126.0
C15 C18 C17 112.6(3)
C15 C18 H18 123.7
C17 C18 H18 123.7
N2 C19 C1 106.6(2)
N2 C19 H19A 110.4
N2 C19 H19B 110.4
C1 C19 H19A 110.4
C1 C19 H19B 110.4
H19A C19 H19B 108.6
C21 C20 S2 119.3(3)
C25 C20 S2 120.0(3)
C25 C20 C21 120.7(3)
C20 C21 H21 120.3
C22 C21 C20 119.5(3)
C22 C21 H21 120.3
C21 C22 H22 119.6
C21 C22 C23 120.7(3)
C23 C22 H22 119.6
C22 C23 C26 120.4(4)
C24 C23 C22 118.8(3)
C24 C23 C26 120.7(4)
C23 C24 H24 119.5
C23 C24 C25 121.0(3)
C25 C24 H24 119.5
C20 C25 C24 119.2(3)
C20 C25 H25 120.4
C24 C25 H25 120.4
C23 C26 H26A 109.5
C23 C26 H26B 109.5
C23 C26 H26C 109.5
H26A C26 H26B 109.5
H26A C26 H26C 109.5
H26B C26 H26C 109.5

loop_
_geom_bond_atom_site_label_1
_geom_bond_atom_site_label_2
_geom_bond_distance
S1 C16 1.698(3)
S1 C17 1.682(3)
S2 O1 1.436(3)
S2 O2 1.433(3)
S2 N2 1.635(3)
S2 C20 1.760(3)
N1 C6 1.482(4)
N1 C7 1.397(4)
N1 C13 1.458(4)
N2 C14 1.477(4)
N2 C19 1.480(4)
C1 H1 1.0000
C1 C2 1.551(4)
C1 C15 1.512(4)
C1 C19 1.527(4)
C2 C3 1.555(4)
C2 C6 1.558(4)
C2 C12 1.525(4)
C3 H3 1.0000
C3 C4 1.510(5)
C3 C14 1.540(4)
C4 H4 0.9500
C4 C5 1.330(5)
C5 H5 0.9500
C5 C6 1.515(4)
C6 H6 1.0000
C7 C8 1.396(5)
C7 C12 1.392(5)
C8 H8 0.9500
C8 C9 1.384(6)
C9 H9 0.9500
C9 C10 1.392(6)
C10 H10 0.9500
C10 C11 1.392(5)
C11 H11 0.9500
C11 C12 1.377(5)
C13 H13A 0.9800
C13 H13B 0.9800
C13 H13C 0.9800
C14 H14A 0.9900
C14 H14B 0.9900
C15 C16 1.369(5)
C15 C18 1.422(4)
C16 H16 0.9500
C17 H17 0.9500
C17 C18 1.480(4)
C18 H18 0.9500
C19 H19A 0.9900
C19 H19B 0.9900
C20 C21 1.393(5)
C20 C25 1.383(5)
C21 H21 0.9500
C21 C22 1.377(5)
C22 H22 0.9500
C22 C23 1.403(6)
C23 C24 1.384(6)
C23 C26 1.503(5)
C24 H24 0.9500
C24 C25 1.392(5)
C25 H25 0.9500
C26 H26A 0.9800
C26 H26B 0.9800
C26 H26C 0.9800
